data_2010427
loop_
_publ_author_name
'Shibakami, M.'
'Sekiya, A.'

_publ_section_title
;
 Phenyl 2-Fluorobenzoate, Phenyl 4-Fluorobenzoate and Phenyl Benzoate
;
_journal_issue 2
_journal_name_full 'Acta Crystallographica Section C'
_journal_page_first 326
_journal_page_last 330
_journal_paper_doi 10.1107/S0108270194003653
_journal_volume 51
_journal_year 1995
_chemical_formula_moiety 'C13 H10 O2'
_chemical_formula_sum 'C13 H10 O2'
_chemical_formula_weight 198.22
_space_group_IT_number 14
_symmetry_cell_setting monoclinic
_symmetry_space_group_name_Hall '-P 2ybc'
_symmetry_space_group_name_H-M 'P 1 21/c 1'
_atom_type_scat_source IntTabIV
_cell_angle_alpha 90.
_cell_angle_beta 101.060(10)
_cell_angle_gamma 90.
_cell_formula_units_Z 4
_cell_length_a 5.6890(10)
_cell_length_b 14.7340(10)
_cell_length_c 12.3850(10)
_cell_measurement_reflns_used 25
_cell_measurement_temperature 298
_cell_measurement_theta_max 28.4
_cell_measurement_theta_min 27.4
_cell_volume 1018.9(2)
_diffrn_measurement_device 'Rigaku AFC-7R'
_diffrn_measurement_method \w/2\q
_diffrn_radiation_type CuK\a
_diffrn_radiation_wavelength 1.5418
_diffrn_reflns_av_R_equivalents 0.014
_diffrn_reflns_limit_h_max 6
_diffrn_reflns_limit_h_min 0
_diffrn_reflns_limit_k_max 16
_diffrn_reflns_limit_k_min 0
_diffrn_reflns_limit_l_max 13
_diffrn_reflns_limit_l_min -13
_diffrn_reflns_number 1774
_diffrn_reflns_theta_max 60.0
_diffrn_standards_decay_% -3.12
_diffrn_standards_interval_count 150
_diffrn_standards_number 3
_exptl_absorpt_coefficient_mu 0.662
_exptl_absorpt_correction_T_max 1.46
_exptl_absorpt_correction_T_min 0.82
_exptl_absorpt_correction_type 'DIFABS (Walker & Stuart, 1983)'
_exptl_crystal_colour colourless
_exptl_crystal_density_diffrn 1.292
_exptl_crystal_description prismatic
_exptl_crystal_size_max 0.11
_exptl_crystal_size_mid 0.06
_exptl_crystal_size_min 0.05
_refine_diff_density_max 0.10
_refine_diff_density_min -0.12
_refine_ls_goodness_of_fit_obs 2.52
_refine_ls_hydrogen_treatment noref
_refine_ls_number_parameters 136
_refine_ls_number_reflns 1316
_refine_ls_R_factor_obs 0.036
_refine_ls_shift/esd_max 0.01
_refine_ls_structure_factor_coef F
_refine_ls_weighting_details 'w = 1/\s^2^(F~o~) = 4F~o~^2^/\s^2^(F~o~^2^)'
_refine_ls_weighting_scheme calc
_refine_ls_wR_factor_obs 0.054
_reflns_number_observed 1316
_reflns_number_total 1598
_reflns_observed_criterion I>3\s(I)
_cod_data_source_file as1092.cif
_cod_data_source_block as1092_structure_3_of_3
_cod_depositor_comments
;
The following automatic conversions were performed:

'_refine_ls_weighting_scheme' value '1/\s^2^(F~o~) =
4F~o~^2^/\s^2^(F~o~^2^)' was changed to 'calc'. New tag
'_refine_ls_weighting_details' was created. The value of the new tag
was set to 'w = 1/\s^2^(F~o~) = 4F~o~^2^/\s^2^(F~o~^2^)'.

Automatic conversion script
Id: cif_fix_values 3143 2015-03-26 13:38:13Z robertas 
;
_cod_original_sg_symbol_H-M 'P 21/c'
_cod_database_code 2010427

loop_
_symmetry_equiv_pos_as_xyz
x,y,z
x,1/2-y,1/2+z
-x,-y,-z
-x,1/2+y,1/2-z

loop_
_atom_site_label
_atom_site_fract_x
_atom_site_fract_y
_atom_site_fract_z
O(1) .2552(2) .07376(8) .90020(10)
O(2) -.0863(3) .14350(10) .82410(10)
C(1) -.1752(3) .00520(10) .66110(10)
C(2) -.2023(4) -.06120(10) .5816(2)
C(3) -.0189(4) -.12030(10) .5770(2)
C(4) .1934(4) -.11350(10) .6511(2)
C(5) .2228(3) -.04720(10) .73160(10)
C(6) .0371(3) .01260(10) .73670(10)
C(7) .0552(3) .08380(10) .82230(10)
C(8) .2973(3) .13690(10) .98780(10)
C(9) .1535(3) .14000(10) 1.06410(10)
C(10) .2093(4) .19980(10) 1.15150(10)
C(11) .4083(4) .25430(10) 1.16080(10)
C(12) .5528(4) .24910(10) 1.08400(10)
C(13) .4977(3) .19000(10) .99630(10)
H(1) -.3068 .0481 .6644
H(2) -.3553 -.0663 .5292
H(3) -.0389 -.1683 .5193
H(4) .3248 -.1555 .6468
H(5) .3719 -.0418 .7844
H(9) .0137 .1008 1.0567
H(10) .1065 .2051 1.2053
H(11) .4476 .2976 1.2227
H(12) .6939 .2879 1.0898
H(13) .5974 .1862 .9414

loop_
_geom_angle_atom_site_label_1
_geom_angle_atom_site_label_2
_geom_angle_atom_site_label_3
_geom_angle
_geom_angle_publ_flag
C(7) O(1) C(8) 118.10(10) yes
C(2) C(1) C(6) 120.3(2) yes
C(1) C(2) C(3) 120.1(2) yes
C(2) C(3) C(4) 120.3(2) yes
C(3) C(4) C(5) 120.2(2) yes
C(4) C(5) C(6) 119.6(2) yes
C(1) C(6) C(5) 119.6(2) yes
C(1) C(6) C(7) 118.2(2) yes
C(5) C(6) C(7) 122.2(2) yes
O(1) C(7) O(2) 123.1(2) yes
O(1) C(7) C(6) 111.50(10) yes
O(2) C(7) C(6) 125.4(2) yes
O(1) C(8) C(9) 121.2(2) yes
O(1) C(8) C(13) 116.8(2) yes
C(9) C(8) C(13) 121.9(2) yes
C(8) C(9) C(10) 119.0(2) yes
C(9) C(10) C(11) 119.9(2) yes
C(10) C(11) C(12) 120.1(2) yes
C(11) C(12) C(13) 120.3(2) yes
C(8) C(13) C(12) 118.7(2) yes

loop_
_geom_bond_atom_site_label_1
_geom_bond_atom_site_label_2
_geom_bond_site_symmetry_1
_geom_bond_site_symmetry_2
_geom_bond_distance
_geom_bond_publ_flag
O(1) C(7) . . 1.351(2) yes
O(1) C(8) . . 1.415(2) yes
O(2) C(7) . . 1.195(2) yes
C(1) C(2) . . 1.376(3) yes
C(1) C(6) . . 1.383(2) yes
C(2) C(3) . . 1.368(3) yes
C(3) C(4) . . 1.373(3) yes
C(4) C(5) . . 1.382(3) yes
C(5) C(6) . . 1.386(2) yes
C(6) C(7) . . 1.481(2) yes
C(8) C(9) . . 1.364(3) yes
C(8) C(13) . . 1.371(3) yes
C(9) C(10) . . 1.384(3) yes
C(10) C(11) . . 1.375(3) yes
C(11) C(12) . . 1.373(3) yes
C(12) C(13) . . 1.381(3) yes
C(1) H(1) . . 0.987 no
C(2) H(2) . . 0.984 no
C(3) H(3) . . 0.997 no
C(4) H(4) . . 0.981 no
C(5) H(5) . . 0.970 no
C(9) H(9) . . 0.974 no
C(10) H(10) . . 0.970 no
C(11) H(11) . . 0.989 no
C(12) H(12) . . 0.977 no
C(13) H(13) . . 0.967 no
